data_1502308
loop_
_publ_author_name
'Niu, Zhenbin'
'Slebodnick, Carla'
'Schoonover, Daniel'
'Azurmendi, Hugo'
'Harich, Kim'
'Gibson, Harry W.'

_publ_section_title
;
 Pseudocryptand-type [2]pseudorotaxanes based on
 bis(meta-phenylene)-32-crown-10 derivatives and paraquats with remarkably
 improved association constants.
;
_journal_issue 15
_journal_name_full 'Organic letters'
_journal_page_first 3992
_journal_page_last 3995
_journal_paper_doi 10.1021/ol201502r
_journal_volume 13
_journal_year 2011
_chemical_formula_moiety 'C42 H50 N2 O14, 1.5(C12 H14 N2), 3(F6 P), C3 H6 O'
_chemical_formula_sum 'C63 H77 F18 N5 O15 P3'
_chemical_formula_weight 1579.21
_chemical_name_systematic
; 
 ? 
;
_space_group_IT_number 14
_symmetry_cell_setting monoclinic
_symmetry_space_group_name_Hall '-P 2yn'
_symmetry_space_group_name_H-M 'P 1 21/n 1'
_atom_sites_solution_hydrogens geom
_atom_sites_solution_primary direct
_atom_sites_solution_secondary difmap
_audit_creation_method SHELXL-97
_cell_angle_alpha 90.00
_cell_angle_beta 93.5313(13)
_cell_angle_gamma 90.00
_cell_formula_units_Z 4
_cell_length_a 20.4716(3)
_cell_length_b 12.92677(17)
_cell_length_c 26.7661(4)
_cell_measurement_reflns_used 32943
_cell_measurement_temperature 100(2)
_cell_measurement_theta_max 74.6102
_cell_measurement_theta_min 3.3059
_cell_volume 7069.71(18)
_computing_cell_refinement 'CrysAlisPro (Oxford Diffraction, 2009)'
_computing_data_collection 'CrysAlisPro (Oxford Diffraction, 2009)'
_computing_data_reduction 'CrysAlisPro (Oxford Diffraction, 2009)'
_computing_molecular_graphics 'SHELXTL (Sheldrick, G. M. (2008). Acta Cryst. A64, 112-122.)'
_computing_publication_material 'SHELXTL (Sheldrick, G. M. (2008). Acta Cryst. A64, 112-122.)'
_computing_structure_refinement 'SHELXL-97 (Sheldrick, G. M. (2008). Acta Cryst. A64, 112-122.)'
_computing_structure_solution 'SHELXS-97 (Sheldrick, G. M. (2008). Acta Cryst. A64, 112-122.)'
_diffrn_ambient_temperature 100(2)
_diffrn_detector CCD
_diffrn_detector_area_resol_mean 8.3174
_diffrn_detector_type 'Oxford Diffraction Onyx CCD'
_diffrn_measured_fraction_theta_full 0.994
_diffrn_measured_fraction_theta_max 0.994
_diffrn_measurement_device '\k-geometry diffractometer'
_diffrn_measurement_device_type 'Oxford Diffraction Nova'
_diffrn_measurement_method 'phi and omega scans'
_diffrn_orient_matrix_UB_11 -0.0645630000
_diffrn_orient_matrix_UB_12 0.0025600000
_diffrn_orient_matrix_UB_13 -0.0327892000
_diffrn_orient_matrix_UB_21 -0.0287322000
_diffrn_orient_matrix_UB_22 0.0773887000
_diffrn_orient_matrix_UB_23 0.0365270000
_diffrn_orient_matrix_UB_31 0.0263739000
_diffrn_orient_matrix_UB_32 0.0906042000
_diffrn_orient_matrix_UB_33 -0.0302168000
_diffrn_radiation_monochromator mirrors
_diffrn_radiation_probe x-ray
_diffrn_radiation_type CuK\a
_diffrn_radiation_wavelength 1.54178
_diffrn_reflns_av_R_equivalents 0.0575
_diffrn_reflns_av_sigmaI/netI 0.0307
_diffrn_reflns_limit_h_max 24
_diffrn_reflns_limit_h_min -25
_diffrn_reflns_limit_k_max 16
_diffrn_reflns_limit_k_min -15
_diffrn_reflns_limit_l_max 33
_diffrn_reflns_limit_l_min -33
_diffrn_reflns_number 73870
_diffrn_reflns_theta_full 74.78
_diffrn_reflns_theta_max 74.78
_diffrn_reflns_theta_min 3.31
_diffrn_source 'Nova Micro-focus X-ray Source (Cu)'
_diffrn_source_current 0.95
_diffrn_source_voltage 49.5
_diffrn_standards_decay_% <2%
_diffrn_standards_interval_count 50
_diffrn_standards_number 1
_exptl_absorpt_coefficient_mu 1.796
_exptl_absorpt_correction_T_max 0.905
_exptl_absorpt_correction_T_min 0.492
_exptl_absorpt_correction_type gaussian
_exptl_absorpt_process_details
;
 CrysAlisPro, Oxford Diffraction Ltd., Version 1.171.33.66
 (release 28-04-2010 CrysAlis171 .NET) (compiled Apr 28 2010,14:27:37)
 Numerical absorption correction based on gaussian integration over
 a multifaceted crystal model
;
_exptl_crystal_colour yellow
_exptl_crystal_density_diffrn 1.484
_exptl_crystal_density_method 'not measured'
_exptl_crystal_description rod
_exptl_crystal_F_000 3268
_exptl_crystal_size_max 0.62
_exptl_crystal_size_mid 0.08
_exptl_crystal_size_min 0.08
_refine_diff_density_max 1.153
_refine_diff_density_min -0.675
_refine_diff_density_rms 0.074
_refine_ls_extinction_method none
_refine_ls_goodness_of_fit_ref 1.078
_refine_ls_hydrogen_treatment constr
_refine_ls_matrix_type full
_refine_ls_number_parameters 1054
_refine_ls_number_reflns 14440
_refine_ls_number_restraints 6
_refine_ls_restrained_S_all 1.079
_refine_ls_R_factor_all 0.0740
_refine_ls_R_factor_gt 0.0638
_refine_ls_shift/su_max 0.000
_refine_ls_shift/su_mean 0.000
_refine_ls_structure_factor_coef Fsqd
_refine_ls_weighting_details 'calc w=1/[\s^2^(Fo^2^)+(0.1089P)^2^+6.4046P] where P=(Fo^2^+2Fc^2^)/3'
_refine_ls_weighting_scheme calc
_refine_ls_wR_factor_gt 0.1792
_refine_ls_wR_factor_ref 0.1892
_reflns_number_gt 12053
_reflns_number_total 14440
_reflns_threshold_expression >2sigma(I)
_cod_data_source_file ol201502r_si_003.cif
_cod_data_source_block cs1577
_cod_depositor_comments
;
The following automatic conversions were performed:

'_exptl_absorpt_correction_type' value 'Gaussian' changed to
'gaussian' according to
/home/saulius/struct/CIF-dictionaries/cif_core.dic dictionary named
'cif_core.dic' version 2.4.1 from 2010-06-29.

Automatic conversion script
Id: cif_fix_values 1715 2011-07-08 13:25:40Z adriana 
;
_cod_original_cell_volume 7069.70(16)
_cod_original_sg_symbol_H-M 'P 21/n'
_cod_database_code 1502308

loop_
_symmetry_equiv_pos_as_xyz
'x, y, z'
'-x+1/2, y+1/2, -z+1/2'
'-x, -y, -z'
'x-1/2, -y-1/2, z-1/2'

loop_
_atom_site_label
_atom_site_type_symbol
_atom_site_fract_x
_atom_site_fract_y
_atom_site_fract_z
_atom_site_U_iso_or_equiv
_atom_site_adp_type
_atom_site_occupancy
_atom_site_symmetry_multiplicity
_atom_site_calc_flag
_atom_site_refinement_flags
_atom_site_disorder_assembly
_atom_site_disorder_group
P1 P 0.13441(3) 0.28564(6) 0.32460(3) 0.03470(17) Uani 1 1 d . . .
F1 F 0.19231(15) 0.3271(3) 0.36110(12) 0.1129(13) Uani 1 1 d . . .
F2 F 0.09148(19) 0.3748(3) 0.34346(13) 0.1051(12) Uani 1 1 d . . .
F3 F 0.15492(15) 0.3560(3) 0.28054(10) 0.0883(10) Uani 1 1 d . . .
F4 F 0.07784(16) 0.2411(3) 0.28958(9) 0.1027(12) Uani 1 1 d . . .
F5 F 0.1799(2) 0.1958(4) 0.30801(16) 0.1462(19) Uani 1 1 d . . .
F6 F 0.11216(14) 0.21549(15) 0.36959(8) 0.0664(7) Uani 1 1 d . . .
P2 P 0.14692(3) 0.15320(6) 0.57830(3) 0.03419(17) Uani 1 1 d . . .
F7 F 0.16550(11) 0.03551(16) 0.59025(10) 0.0658(6) Uani 1 1 d . . .
F8 F 0.16099(12) 0.18324(16) 0.63630(7) 0.0556(5) Uani 1 1 d . . .
F9 F 0.22062(9) 0.18024(18) 0.56925(8) 0.0560(5) Uani 1 1 d . . .
F10 F 0.12806(9) 0.27184(13) 0.56762(6) 0.0432(4) Uani 1 1 d . . .
F11 F 0.07308(10) 0.12949(18) 0.59045(12) 0.0734(7) Uani 1 1 d . . .
F12 F 0.13154(14) 0.1261(2) 0.52199(9) 0.0762(8) Uani 1 1 d . . .
P3A P 0.15794(7) 0.14093(13) -0.03765(3) 0.0273(3) Uani 0.766(4) 1 d P A 1
F13A F 0.21131(17) 0.2162(3) -0.01368(12) 0.0655(10) Uani 0.766(4) 1 d P A 1
F14A F 0.12247(15) 0.1339(3) 0.01305(10) 0.0632(9) Uani 0.766(4) 1 d P A 1
F15A F 0.20111(13) 0.0423(2) -0.02097(12) 0.0531(7) Uani 0.766(4) 1 d P A 1
F16A F 0.10479(13) 0.0618(2) -0.06286(8) 0.0469(6) Uani 0.766(4) 1 d P A 1
F17A F 0.11253(15) 0.2344(2) -0.05684(11) 0.0571(9) Uani 0.766(4) 1 d P A 1
F18A F 0.19096(11) 0.1417(2) -0.09045(8) 0.0442(6) Uani 0.766(4) 1 d P A 1
P3B P 0.1738(2) 0.1696(3) -0.03797(15) 0.0295(12) Uiso 0.234(4) 1 d PD A 2
F17B F 0.1463(5) 0.2597(7) -0.0713(4) 0.054(2) Uiso 0.234(4) 1 d PD A 2
F15B F 0.1971(4) 0.0763(7) -0.0003(3) 0.042(2) Uiso 0.234(4) 1 d PD A 2
F13B F 0.1867(5) 0.2520(8) 0.0049(4) 0.055(2) Uiso 0.234(4) 1 d PD A 2
F14B F 0.0994(5) 0.1541(9) -0.0190(5) 0.071(3) Uiso 0.234(4) 1 d PD A 2
F18B F 0.2413(6) 0.1778(11) -0.0562(5) 0.087(4) Uiso 0.234(4) 1 d PD A 2
F16B F 0.1531(6) 0.0785(9) -0.0775(4) 0.078(3) Uiso 0.234(4) 1 d PD A 2
O1 O -0.01252(10) -0.53659(19) 0.17386(9) 0.0508(6) Uani 1 1 d . . .
O2A O 0.0907(3) -0.5800(4) 0.09658(18) 0.0287(10) Uani 0.522(6) 1 d P B 1
O3A O 0.1135(3) -0.4805(6) 0.0034(3) 0.0306(13) Uani 0.522(6) 1 d P B 1
O4A O 0.1094(3) -0.2660(4) -0.00679(17) 0.0321(10) Uani 0.522(6) 1 d P B 1
O2B O 0.0617(3) -0.5827(4) 0.10146(19) 0.0285(11) Uani 0.478(6) 1 d P B 2
O3B O 0.0920(3) -0.4997(7) 0.0053(3) 0.0314(15) Uani 0.478(6) 1 d P B 2
O4B O 0.0808(3) -0.2876(4) -0.01312(19) 0.0304(11) Uani 0.478(6) 1 d P B 2
O5 O 0.11966(9) -0.11171(17) 0.06020(7) 0.0361(4) Uani 1 1 d . . .
O6 O -0.19577(8) -0.34734(14) 0.22402(7) 0.0298(4) Uani 1 1 d . . .
O7 O -0.27862(9) -0.19287(15) 0.19727(8) 0.0361(4) Uani 1 1 d . . .
O8 O -0.26304(8) 0.01844(14) 0.16897(6) 0.0291(4) Uani 1 1 d . . .
O9 O -0.14189(9) 0.12698(14) 0.18179(8) 0.0334(4) Uani 1 1 d . . .
O10 O -0.01277(9) 0.10255(15) 0.15738(7) 0.0314(4) Uani 1 1 d . . .
O11 O 0.01743(8) -0.30917(13) 0.35050(6) 0.0268(3) Uani 1 1 d . B .
O12 O 0.03916(10) -0.34284(17) 0.43205(7) 0.0399(5) Uani 1 1 d . B .
O13 O 0.19514(8) -0.10550(15) 0.25452(7) 0.0312(4) Uani 1 1 d . . .
O14 O 0.27534(9) -0.05443(17) 0.31054(7) 0.0385(4) Uani 1 1 d . . .
N1 N 0.07852(10) -0.12647(16) 0.35862(8) 0.0262(4) Uani 1 1 d . . .
N2 N 0.18162(11) -0.28548(19) 0.29935(8) 0.0325(5) Uani 1 1 d . . .
C1 C -0.04039(13) -0.4846(2) 0.21139(11) 0.0350(6) Uani 1 1 d . B .
C2 C -0.10173(12) -0.4422(2) 0.19775(10) 0.0313(5) Uani 1 1 d . . .
H2 H -0.1202 -0.4495 0.1645 0.038 Uiso 1 1 calc R B .
C3 C -0.13507(12) -0.38973(19) 0.23303(9) 0.0267(5) Uani 1 1 d . B .
C4 C -0.10793(12) -0.37742(19) 0.28204(9) 0.0277(5) Uani 1 1 d . . .
H4 H -0.1311 -0.3408 0.3061 0.033 Uiso 1 1 calc R B .
C5 C -0.04714(13) -0.41918(19) 0.29489(10) 0.0302(5) Uani 1 1 d . B .
C6 C -0.01266(13) -0.4735(2) 0.25991(11) 0.0353(6) Uani 1 1 d . . .
H6 H 0.0290 -0.5025 0.2691 0.042 Uiso 1 1 calc R B .
C7 C 0.10858(12) -0.0563(2) 0.10241(9) 0.0292(5) Uani 1 1 d . . .
C8 C 0.05128(11) -0.0026(2) 0.10962(9) 0.0278(5) Uani 1 1 d . . .
H8 H 0.0168 -0.0014 0.0842 0.033 Uiso 1 1 calc R . .
C9 C 0.04479(12) 0.04980(19) 0.15473(9) 0.0278(5) Uani 1 1 d . . .
C10 C 0.09423(12) 0.0471(2) 0.19282(10) 0.0302(5) Uani 1 1 d . . .
H10 H 0.0890 0.0814 0.2237 0.036 Uiso 1 1 calc R . .
C11 C 0.15178(12) -0.0072(2) 0.18461(10) 0.0316(5) Uani 1 1 d . . .
C12 C 0.15932(12) -0.0580(2) 0.13997(10) 0.0329(6) Uani 1 1 d . . .
H12 H 0.1988 -0.0941 0.1347 0.040 Uiso 1 1 calc R . .
C13A C 0.0551(13) -0.582(2) 0.1794(10) 0.035(5) Uani 0.522(6) 1 d P B 1
H13A H 0.0881 -0.5261 0.1832 0.042 Uiso 0.522(6) 1 calc PR B 1
H13B H 0.0595 -0.6267 0.2094 0.042 Uiso 0.522(6) 1 calc PR B 1
C14A C 0.0655(12) -0.6439(19) 0.1335(7) 0.030(4) Uani 0.522(6) 1 d P B 1
H14B H 0.0965 -0.7010 0.1418 0.036 Uiso 0.522(6) 1 calc PR B 1
H14A H 0.0235 -0.6746 0.1206 0.036 Uiso 0.522(6) 1 calc PR B 1
C15A C 0.0985(4) -0.6349(7) 0.0514(4) 0.0323(18) Uani 0.522(6) 1 d P B 1
H15A H 0.0554 -0.6443 0.0331 0.039 Uiso 0.522(6) 1 calc PR B 1
H15B H 0.1172 -0.7042 0.0591 0.039 Uiso 0.522(6) 1 calc PR B 1
C16A C 0.1440(3) -0.5748(4) 0.01921(19) 0.0322(12) Uani 0.522(6) 1 d P B 1
H16A H 0.1856 -0.5600 0.0386 0.039 Uiso 0.522(6) 1 calc PR B 1
H16B H 0.1539 -0.6166 -0.0104 0.039 Uiso 0.522(6) 1 calc PR B 1
C17A C 0.1536(3) -0.4283(4) -0.0303(2) 0.0356(12) Uani 0.522(6) 1 d P B 1
H17B H 0.1610 -0.4727 -0.0596 0.043 Uiso 0.522(6) 1 calc PR B 1
H17A H 0.1966 -0.4110 -0.0134 0.043 Uiso 0.522(6) 1 calc PR B 1
C18A C 0.1186(12) -0.333(2) -0.0462(8) 0.042(4) Uani 0.522(6) 1 d P B 1
H18B H 0.1437 -0.2976 -0.0715 0.050 Uiso 0.522(6) 1 calc PR B 1
H18A H 0.0754 -0.3525 -0.0623 0.050 Uiso 0.522(6) 1 calc PR B 1
C13B C 0.0469(12) -0.5799(19) 0.1878(10) 0.022(3) Uani 0.478(6) 1 d P B 2
H13D H 0.0432 -0.6231 0.2181 0.026 Uiso 0.478(6) 1 calc PR B 2
H13C H 0.0796 -0.5249 0.1958 0.026 Uiso 0.478(6) 1 calc PR B 2
C14B C 0.0679(14) -0.644(2) 0.1463(8) 0.028(4) Uani 0.478(6) 1 d P B 2
H14C H 0.1140 -0.6661 0.1530 0.033 Uiso 0.478(6) 1 calc PR B 2
H14D H 0.0402 -0.7066 0.1425 0.033 Uiso 0.478(6) 1 calc PR B 2
C15B C 0.0761(5) -0.6443(9) 0.0592(4) 0.034(2) Uani 0.478(6) 1 d P B 2
H15D H 0.0537 -0.7119 0.0610 0.041 Uiso 0.478(6) 1 calc PR B 2
H15C H 0.1238 -0.6572 0.0598 0.041 Uiso 0.478(6) 1 calc PR B 2
C16B C 0.0545(3) -0.5914(4) 0.0119(2) 0.0314(13) Uani 0.478(6) 1 d P B 2
H16D H 0.0597 -0.6388 -0.0167 0.038 Uiso 0.478(6) 1 calc PR B 2
H16C H 0.0076 -0.5732 0.0125 0.038 Uiso 0.478(6) 1 calc PR B 2
C17B C 0.0819(3) -0.4601(5) -0.0441(2) 0.0343(13) Uani 0.478(6) 1 d P B 2
H17C H 0.0343 -0.4562 -0.0531 0.041 Uiso 0.478(6) 1 calc PR B 2
H17D H 0.1015 -0.5081 -0.0678 0.041 Uiso 0.478(6) 1 calc PR B 2
C18B C 0.1129(11) -0.350(2) -0.0492(10) 0.042(5) Uani 0.478(6) 1 d P B 2
H18D H 0.1608 -0.3521 -0.0412 0.051 Uiso 0.478(6) 1 calc PR B 2
H18C H 0.1044 -0.3226 -0.0835 0.051 Uiso 0.478(6) 1 calc PR B 2
C19 C 0.09215(14) -0.1716(2) -0.02246(10) 0.0366(6) Uani 1 1 d . . .
H19D H 0.1393 -0.1586 -0.0260 0.044 Uiso 0.478(6) 1 calc PR B 2
H19C H 0.0678 -0.1501 -0.0539 0.044 Uiso 0.478(6) 1 calc PR B 2
H19A H 0.0567 -0.1765 -0.0492 0.044 Uiso 0.522(6) 1 calc PR B 1
H19B H 0.1300 -0.1367 -0.0364 0.044 Uiso 0.522(6) 1 calc PR B 1
C20 C 0.06915(12) -0.1103(2) 0.02053(10) 0.0326(5) Uani 1 1 d . B .
H20A H 0.0598 -0.0381 0.0099 0.039 Uiso 1 1 calc R . .
H20B H 0.0285 -0.1408 0.0322 0.039 Uiso 1 1 calc R . .
C21 C -0.22117(12) -0.34220(19) 0.17309(9) 0.0273(5) Uani 1 1 d . . .
H21B H -0.2263 -0.4127 0.1589 0.033 Uiso 1 1 calc R . .
H21A H -0.1909 -0.3029 0.1527 0.033 Uiso 1 1 calc R . .
C22 C -0.28623(12) -0.2890(2) 0.17271(10) 0.0302(5) Uani 1 1 d . . .
H22A H -0.3037 -0.2782 0.1378 0.036 Uiso 1 1 calc R . .
H22B H -0.3177 -0.3325 0.1900 0.036 Uiso 1 1 calc R . .
C23 C -0.33174(12) -0.1231(2) 0.18562(11) 0.0345(6) Uani 1 1 d . . .
H23B H -0.3429 -0.0859 0.2163 0.041 Uiso 1 1 calc R . .
H23A H -0.3708 -0.1626 0.1730 0.041 Uiso 1 1 calc R . .
C24 C -0.31322(12) -0.0465(2) 0.14679(10) 0.0319(5) Uani 1 1 d . . .
H24A H -0.2971 -0.0832 0.1175 0.038 Uiso 1 1 calc R . .
H24B H -0.3517 -0.0045 0.1354 0.038 Uiso 1 1 calc R . .
C25 C -0.24449(13) 0.0993(2) 0.13686(10) 0.0348(6) Uani 1 1 d . . .
H25B H -0.2840 0.1344 0.1219 0.042 Uiso 1 1 calc R . .
H25A H -0.2198 0.0705 0.1094 0.042 Uiso 1 1 calc R . .
C26 C -0.20262(13) 0.1754(2) 0.16674(11) 0.0351(6) Uani 1 1 d . . .
H26A H -0.1947 0.2373 0.1462 0.042 Uiso 1 1 calc R . .
H26B H -0.2252 0.1977 0.1966 0.042 Uiso 1 1 calc R . .
C27 C -0.09291(14) 0.1979(2) 0.19770(10) 0.0342(5) Uani 1 1 d . . .
H27B H -0.1041 0.2305 0.2295 0.041 Uiso 1 1 calc R . .
H27A H -0.0895 0.2530 0.1723 0.041 Uiso 1 1 calc R . .
C28 C -0.02869(13) 0.1417(2) 0.20502(10) 0.0311(5) Uani 1 1 d . . .
H28B H 0.0059 0.1895 0.2184 0.037 Uiso 1 1 calc R . .
H28A H -0.0325 0.0841 0.2291 0.037 Uiso 1 1 calc R . .
C29 C -0.01817(14) -0.4069(2) 0.34779(11) 0.0358(6) Uani 1 1 d . . .
H29B H -0.0533 -0.4065 0.3716 0.043 Uiso 1 1 calc R B .
H29A H 0.0119 -0.4650 0.3565 0.043 Uiso 1 1 calc R . .
C30 C 0.04388(11) -0.28733(19) 0.39630(9) 0.0262(5) Uani 1 1 d . . .
C31 C 0.08108(11) -0.18737(19) 0.39902(9) 0.0251(5) Uani 1 1 d . B .
C32 C 0.11647(13) -0.1647(2) 0.44362(10) 0.0321(5) Uani 1 1 d . . .
H32 H 0.1171 -0.2113 0.4711 0.038 Uiso 1 1 calc R B .
C33 C 0.15074(14) -0.0725(2) 0.44707(11) 0.0392(6) Uani 1 1 d . B .
H33 H 0.1752 -0.0540 0.4770 0.047 Uiso 1 1 calc R . .
C34 C 0.14847(13) -0.0083(2) 0.40601(12) 0.0379(6) Uani 1 1 d . . .
H34 H 0.1715 0.0555 0.4072 0.046 Uiso 1 1 calc R B .
C35 C 0.11211(12) -0.0378(2) 0.36290(11) 0.0316(5) Uani 1 1 d . B .
H35 H 0.1110 0.0074 0.3349 0.038 Uiso 1 1 calc R . .
C36 C 0.20544(12) -0.0118(2) 0.22586(10) 0.0354(6) Uani 1 1 d . . .
H36A H 0.2488 -0.0138 0.2115 0.042 Uiso 1 1 calc R . .
H36B H 0.2036 0.0498 0.2477 0.042 Uiso 1 1 calc R . .
C37 C 0.23495(12) -0.1173(2) 0.29570(9) 0.0301(5) Uani 1 1 d . . .
C38 C 0.22286(12) -0.2168(2) 0.32203(9) 0.0312(5) Uani 1 1 d . . .
C39 C 0.25304(14) -0.2337(3) 0.36925(10) 0.0396(6) Uani 1 1 d . . .
H39 H 0.2820 -0.1836 0.3843 0.048 Uiso 1 1 calc R . .
C40 C 0.24019(18) -0.3247(3) 0.39396(11) 0.0481(8) Uani 1 1 d . . .
H40 H 0.2603 -0.3383 0.4262 0.058 Uiso 1 1 calc R . .
C41 C 0.19793(17) -0.3951(3) 0.37123(11) 0.0444(7) Uani 1 1 d . . .
H41 H 0.1879 -0.4579 0.3876 0.053 Uiso 1 1 calc R . .
C42 C 0.17010(15) -0.3727(2) 0.32389(11) 0.0378(6) Uani 1 1 d . . .
H42 H 0.1413 -0.4221 0.3081 0.045 Uiso 1 1 calc R . .
N3 N 0.13254(11) -0.3393(2) 0.12949(9) 0.0374(5) Uani 1 1 d . . .
N4 N -0.12253(10) -0.09823(15) 0.24727(7) 0.0263(4) Uani 1 1 d . . .
C43 C 0.14301(13) -0.3038(3) 0.17627(11) 0.0409(7) Uani 1 1 d . . .
H43 H 0.1852 -0.3108 0.1928 0.049 Uiso 1 1 calc R . .
C44 C 0.09381(12) -0.2577(2) 0.20064(10) 0.0342(6) Uani 1 1 d . . .
H44 H 0.1018 -0.2338 0.2340 0.041 Uiso 1 1 calc R . .
C45 C 0.03213(12) -0.2458(2) 0.17641(9) 0.0278(5) Uani 1 1 d . . .
C46 C 0.02207(12) -0.2863(2) 0.12841(9) 0.0304(5) Uani 1 1 d . . .
H46 H -0.0200 -0.2819 0.1115 0.037 Uiso 1 1 calc R . .
C47 C 0.07274(13) -0.3329(2) 0.10517(10) 0.0349(6) Uani 1 1 d . . .
H47 H 0.0657 -0.3602 0.0723 0.042 Uiso 1 1 calc R . .
C48 C 0.18727(14) -0.3850(3) 0.10341(13) 0.0497(8) Uani 1 1 d . . .
H48C H 0.1937 -0.4570 0.1141 0.075 Uiso 1 1 calc R . .
H48B H 0.2273 -0.3455 0.1116 0.075 Uiso 1 1 calc R . .
H48A H 0.1770 -0.3829 0.0672 0.075 Uiso 1 1 calc R . .
C49 C -0.12615(12) -0.10878(19) 0.19713(9) 0.0271(5) Uani 1 1 d . . .
H49 H -0.1637 -0.0844 0.1780 0.032 Uiso 1 1 calc R . .
C50 C -0.07599(12) -0.1546(2) 0.17340(9) 0.0267(5) Uani 1 1 d . . .
H50 H -0.0788 -0.1613 0.1380 0.032 Uiso 1 1 calc R . .
C51 C -0.02053(11) -0.19133(19) 0.20137(9) 0.0248(5) Uani 1 1 d . . .
C52 C -0.01726(12) -0.17535(19) 0.25302(9) 0.0274(5) Uani 1 1 d . . .
H52 H 0.0205 -0.1960 0.2730 0.033 Uiso 1 1 calc R . .
C53 C -0.06888(13) -0.12961(19) 0.27486(9) 0.0283(5) Uani 1 1 d . . .
H53 H -0.0668 -0.1199 0.3101 0.034 Uiso 1 1 calc R . .
C54 C -0.17928(14) -0.0539(2) 0.27098(10) 0.0343(6) Uani 1 1 d . . .
H54A H -0.1960 0.0055 0.2514 0.051 Uiso 1 1 calc R . .
H54C H -0.1659 -0.0314 0.3050 0.051 Uiso 1 1 calc R . .
H54B H -0.2137 -0.1064 0.2723 0.051 Uiso 1 1 calc R . .
N5 N 0.15645(10) 0.40053(17) 0.48361(8) 0.0287(4) Uani 1 1 d . . .
C55 C 0.14987(13) 0.4881(2) 0.50988(10) 0.0340(5) Uani 1 1 d . . .
H55 H 0.1878 0.5227 0.5237 0.041 Uiso 1 1 calc R . .
C56 C 0.08906(13) 0.5281(2) 0.51703(10) 0.0328(5) Uani 1 1 d . . .
H56 H 0.0852 0.5899 0.5359 0.039 Uiso 1 1 calc R . .
C57 C 0.03322(12) 0.47886(18) 0.49689(8) 0.0252(5) Uani 1 1 d . . .
C58 C 0.04175(13) 0.3884(2) 0.47043(11) 0.0358(6) Uani 1 1 d . . .
H58 H 0.0047 0.3521 0.4564 0.043 Uiso 1 1 calc R . .
C59 C 0.10365(14) 0.3507(2) 0.46439(11) 0.0381(6) Uani 1 1 d . . .
H59 H 0.1088 0.2883 0.4463 0.046 Uiso 1 1 calc R . .
C60 C 0.22238(14) 0.3564(2) 0.47764(12) 0.0389(6) Uani 1 1 d . . .
H60C H 0.2383 0.3232 0.5090 0.058 Uiso 1 1 calc R . .
H60B H 0.2525 0.4119 0.4693 0.058 Uiso 1 1 calc R . .
H60A H 0.2199 0.3051 0.4507 0.058 Uiso 1 1 calc R . .
O15 O 0.07213(10) 0.75227(17) 0.58685(9) 0.0464(5) Uani 1 1 d . . .
C61 C 0.04443(12) 0.8343(2) 0.59160(11) 0.0320(5) Uani 1 1 d . . .
C62 C 0.04171(14) 0.8852(2) 0.64164(12) 0.0399(6) Uani 1 1 d . . .
H62B H 0.0639 0.8414 0.6673 0.060 Uiso 1 1 calc R . .
H62A H -0.0041 0.8949 0.6493 0.060 Uiso 1 1 calc R . .
H62C H 0.0636 0.9526 0.6410 0.060 Uiso 1 1 calc R . .
C63 C 0.01156(16) 0.8902(3) 0.54793(12) 0.0432(7) Uani 1 1 d . . .
H63C H 0.0343 0.9556 0.5427 0.065 Uiso 1 1 calc R . .
H63B H -0.0341 0.9043 0.5547 0.065 Uiso 1 1 calc R . .
H63A H 0.0129 0.8472 0.5179 0.065 Uiso 1 1 calc R . .

loop_
_atom_site_aniso_label
_atom_site_aniso_U_11
_atom_site_aniso_U_22
_atom_site_aniso_U_33
_atom_site_aniso_U_23
_atom_site_aniso_U_13
_atom_site_aniso_U_12
P1 0.0313(3) 0.0356(4) 0.0362(4) 0.0013(3) -0.0061(3) -0.0034(3)
F1 0.0771(19) 0.171(3) 0.086(2) 0.021(2) -0.0366(16) -0.066(2)
F2 0.142(3) 0.084(2) 0.091(2) 0.0116(16) 0.022(2) 0.067(2)
F3 0.099(2) 0.109(2) 0.0559(14) 0.0224(14) -0.0011(13) -0.0590(18)
F4 0.102(2) 0.152(3) 0.0498(13) 0.0134(16) -0.0239(13) -0.084(2)
F5 0.167(4) 0.162(4) 0.113(3) -0.019(3) 0.032(3) 0.101(3)
F6 0.120(2) 0.0373(10) 0.0401(10) 0.0040(8) -0.0064(11) -0.0206(11)
P2 0.0298(3) 0.0358(4) 0.0371(4) -0.0021(3) 0.0026(3) -0.0068(3)
F7 0.0597(13) 0.0398(10) 0.0989(18) 0.0043(11) 0.0116(12) 0.0080(9)
F8 0.0802(14) 0.0520(11) 0.0353(9) 0.0065(8) 0.0095(9) 0.0046(10)
F9 0.0347(9) 0.0708(13) 0.0637(13) -0.0042(10) 0.0134(9) -0.0078(9)
F10 0.0545(10) 0.0381(9) 0.0364(8) 0.0032(7) -0.0008(7) -0.0048(7)
F11 0.0402(11) 0.0505(12) 0.131(2) -0.0013(13) 0.0221(12) -0.0106(9)
F12 0.0991(19) 0.0753(15) 0.0508(13) -0.0327(11) -0.0229(12) 0.0132(14)
P3A 0.0230(5) 0.0377(6) 0.0207(5) 0.0024(4) -0.0019(3) 0.0068(5)
F13A 0.068(2) 0.071(2) 0.0525(17) 0.0140(15) -0.0334(16) -0.0266(17)
F14A 0.0655(18) 0.095(2) 0.0306(13) -0.0152(13) 0.0161(12) -0.0073(16)
F15A 0.0512(15) 0.0520(16) 0.0549(17) 0.0179(14) -0.0059(12) 0.0141(12)
F16A 0.0537(15) 0.0543(14) 0.0312(11) 0.0017(10) -0.0090(10) -0.0070(11)
F17A 0.0563(17) 0.0500(15) 0.0610(17) -0.0193(13) -0.0291(14) 0.0258(13)
F18A 0.0409(12) 0.0594(15) 0.0338(11) 0.0083(10) 0.0139(9) 0.0097(10)
O1 0.0309(10) 0.0563(13) 0.0625(14) -0.0287(11) -0.0193(10) 0.0205(9)
O2A 0.029(2) 0.0282(19) 0.030(2) -0.0013(14) 0.008(2) 0.000(2)
O3A 0.028(3) 0.035(3) 0.029(2) -0.0018(19) 0.007(3) 0.006(2)
O4A 0.035(3) 0.039(2) 0.0229(19) 0.0005(16) 0.0046(19) 0.007(2)
O2B 0.033(3) 0.030(2) 0.024(2) -0.0018(16) 0.008(2) 0.006(2)
O3B 0.025(4) 0.046(4) 0.023(2) -0.004(2) 0.000(3) 0.003(3)
O4B 0.029(3) 0.038(3) 0.025(2) -0.0031(17) 0.008(2) 0.002(2)
O5 0.0236(8) 0.0605(13) 0.0243(9) 0.0022(8) 0.0014(7) 0.0071(8)
O6 0.0242(8) 0.0377(9) 0.0271(8) 0.0050(7) -0.0006(7) 0.0071(7)
O7 0.0287(9) 0.0292(9) 0.0489(11) -0.0054(8) -0.0101(8) 0.0057(7)
O8 0.0263(8) 0.0333(9) 0.0272(8) 0.0032(7) -0.0016(7) 0.0055(7)
O9 0.0279(9) 0.0270(9) 0.0452(11) 0.0055(7) 0.0022(8) 0.0049(7)
O10 0.0282(8) 0.0379(10) 0.0276(9) -0.0006(7) -0.0013(7) 0.0030(7)
O11 0.0287(8) 0.0263(8) 0.0248(8) 0.0044(6) -0.0040(6) -0.0075(7)
O12 0.0434(11) 0.0451(11) 0.0300(9) 0.0135(8) -0.0071(8) -0.0150(9)
O13 0.0228(8) 0.0449(10) 0.0253(8) 0.0032(7) -0.0038(7) -0.0019(7)
O14 0.0271(9) 0.0559(12) 0.0317(10) -0.0054(9) -0.0048(7) -0.0029(8)
N1 0.0232(9) 0.0277(10) 0.0280(10) 0.0015(8) 0.0040(8) -0.0012(8)
N2 0.0293(10) 0.0415(12) 0.0259(10) -0.0022(9) -0.0039(8) 0.0088(9)
C1 0.0274(12) 0.0301(13) 0.0460(15) -0.0096(11) -0.0099(11) 0.0051(10)
C2 0.0258(12) 0.0311(12) 0.0358(13) -0.0039(10) -0.0077(10) 0.0025(10)
C3 0.0234(11) 0.0242(11) 0.0318(12) 0.0048(9) -0.0036(9) -0.0004(9)
C4 0.0297(12) 0.0247(11) 0.0281(12) 0.0045(9) -0.0031(9) -0.0050(9)
C5 0.0316(12) 0.0240(11) 0.0336(13) 0.0057(9) -0.0095(10) -0.0077(9)
C6 0.0280(12) 0.0273(12) 0.0485(16) 0.0010(11) -0.0143(11) 0.0008(10)
C7 0.0225(11) 0.0415(14) 0.0240(11) 0.0064(10) 0.0044(9) -0.0019(10)
C8 0.0221(11) 0.0364(13) 0.0247(11) 0.0071(9) 0.0002(9) -0.0031(9)
C9 0.0240(11) 0.0303(12) 0.0291(12) 0.0050(9) 0.0018(9) -0.0047(9)
C10 0.0275(12) 0.0349(13) 0.0280(12) 0.0045(10) -0.0002(9) -0.0075(10)
C11 0.0238(11) 0.0414(14) 0.0293(12) 0.0094(10) -0.0003(9) -0.0075(10)
C12 0.0213(11) 0.0485(15) 0.0292(12) 0.0097(11) 0.0030(9) -0.0011(10)
C13A 0.018(6) 0.042(6) 0.046(10) 0.015(6) 0.011(5) 0.009(4)
C14A 0.028(4) 0.027(4) 0.035(10) 0.004(6) 0.005(6) 0.007(3)
C15A 0.031(5) 0.028(3) 0.039(4) -0.010(3) 0.002(3) 0.001(3)
C16A 0.034(3) 0.029(2) 0.033(3) -0.0038(19) 0.004(2) 0.0058(19)
C17A 0.035(3) 0.041(3) 0.033(3) -0.002(2) 0.013(2) 0.005(2)
C18A 0.048(7) 0.057(8) 0.020(6) -0.002(6) -0.003(4) 0.013(5)
C13B 0.009(5) 0.026(4) 0.031(6) 0.001(4) 0.009(5) 0.002(3)
C14B 0.026(4) 0.030(4) 0.027(9) 0.007(6) 0.002(6) 0.002(3)
C15B 0.030(5) 0.039(4) 0.033(4) -0.006(3) 0.006(4) 0.010(4)
C16B 0.027(3) 0.036(3) 0.031(3) -0.007(2) 0.001(2) 0.003(2)
C17B 0.038(3) 0.044(3) 0.021(2) -0.006(2) 0.004(2) 0.005(2)
C18B 0.036(6) 0.069(11) 0.024(6) -0.018(5) 0.013(5) 0.011(5)
C19 0.0309(13) 0.0532(17) 0.0258(12) 0.0058(11) 0.0026(10) 0.0039(11)
C20 0.0243(11) 0.0448(15) 0.0284(12) 0.0052(11) -0.0013(9) 0.0040(10)
C21 0.0247(11) 0.0277(11) 0.0287(12) 0.0003(9) -0.0045(9) 0.0030(9)
C22 0.0229(11) 0.0288(12) 0.0381(13) -0.0014(10) -0.0049(10) 0.0007(9)
C23 0.0242(11) 0.0326(13) 0.0461(15) -0.0036(11) -0.0032(10) 0.0055(10)
C24 0.0248(11) 0.0396(14) 0.0303(12) -0.0060(10) -0.0052(9) 0.0107(10)
C25 0.0326(13) 0.0404(14) 0.0312(13) 0.0091(11) 0.0016(10) 0.0080(11)
C26 0.0342(13) 0.0297(13) 0.0421(15) 0.0092(11) 0.0075(11) 0.0103(10)
C27 0.0413(14) 0.0282(12) 0.0335(13) -0.0007(10) 0.0060(11) 0.0019(10)
C28 0.0346(13) 0.0309(12) 0.0275(12) -0.0013(9) 0.0002(10) -0.0026(10)
C29 0.0381(14) 0.0314(13) 0.0362(14) 0.0109(11) -0.0128(11) -0.0144(11)
C30 0.0231(11) 0.0321(12) 0.0231(11) 0.0044(9) -0.0014(8) -0.0032(9)
C31 0.0212(10) 0.0287(11) 0.0256(11) -0.0017(9) 0.0030(9) -0.0023(9)
C32 0.0301(12) 0.0383(14) 0.0276(12) -0.0032(10) -0.0001(10) 0.0015(10)
C33 0.0334(13) 0.0418(15) 0.0413(15) -0.0132(12) -0.0056(11) -0.0018(11)
C34 0.0267(12) 0.0303(13) 0.0570(17) -0.0099(12) 0.0034(11) -0.0036(10)
C35 0.0262(11) 0.0266(12) 0.0426(14) 0.0019(10) 0.0080(10) 0.0003(9)
C36 0.0235(11) 0.0501(16) 0.0321(13) 0.0094(11) -0.0031(10) -0.0081(11)
C37 0.0202(11) 0.0480(15) 0.0221(11) -0.0046(10) 0.0005(9) 0.0048(10)
C38 0.0250(11) 0.0456(14) 0.0226(11) -0.0044(10) -0.0001(9) 0.0118(10)
C39 0.0371(14) 0.0567(17) 0.0240(12) -0.0069(12) -0.0070(10) 0.0129(13)
C40 0.0585(19) 0.0592(19) 0.0255(13) 0.0018(13) -0.0071(13) 0.0207(16)
C41 0.0587(19) 0.0422(16) 0.0323(14) 0.0026(12) 0.0024(13) 0.0175(14)
C42 0.0396(14) 0.0396(14) 0.0339(14) -0.0020(11) 0.0006(11) 0.0116(12)
N3 0.0217(10) 0.0546(14) 0.0365(12) 0.0209(11) 0.0060(9) 0.0073(9)
N4 0.0333(10) 0.0243(9) 0.0209(9) 0.0015(7) -0.0015(8) -0.0027(8)
C43 0.0210(12) 0.0618(18) 0.0392(15) 0.0203(13) -0.0039(10) -0.0015(12)
C44 0.0215(11) 0.0528(16) 0.0277(12) 0.0119(11) -0.0034(9) -0.0052(11)
C45 0.0225(11) 0.0367(13) 0.0236(11) 0.0108(9) -0.0018(9) -0.0055(9)
C46 0.0220(11) 0.0451(14) 0.0239(11) 0.0067(10) -0.0016(9) 0.0030(10)
C47 0.0258(12) 0.0507(16) 0.0280(12) 0.0105(11) 0.0010(10) 0.0062(11)
C48 0.0259(13) 0.072(2) 0.0525(18) 0.0248(16) 0.0140(12) 0.0172(14)
C49 0.0304(12) 0.0282(11) 0.0220(11) 0.0020(9) -0.0037(9) -0.0012(9)
C50 0.0269(11) 0.0343(12) 0.0185(10) 0.0026(9) -0.0034(9) -0.0022(9)
C51 0.0220(10) 0.0306(12) 0.0214(11) 0.0065(9) -0.0015(8) -0.0073(9)
C52 0.0275(11) 0.0316(12) 0.0222(11) 0.0054(9) -0.0049(9) -0.0089(9)
C53 0.0344(12) 0.0284(12) 0.0214(11) 0.0029(9) -0.0042(9) -0.0071(10)
C54 0.0421(14) 0.0349(13) 0.0259(12) -0.0021(10) 0.0030(10) 0.0067(11)
N5 0.0287(10) 0.0331(11) 0.0246(10) 0.0027(8) 0.0038(8) -0.0019(8)
C55 0.0308(13) 0.0346(13) 0.0356(13) -0.0035(10) -0.0059(10) -0.0031(10)
C56 0.0328(13) 0.0314(13) 0.0331(13) -0.0053(10) -0.0059(10) -0.0011(10)
C57 0.0304(12) 0.0260(11) 0.0189(10) 0.0044(8) 0.0005(8) -0.0020(9)
C58 0.0293(12) 0.0389(14) 0.0394(14) -0.0120(11) 0.0034(11) -0.0066(10)
C59 0.0345(14) 0.0409(15) 0.0393(14) -0.0134(12) 0.0045(11) -0.0053(11)
C60 0.0302(13) 0.0458(16) 0.0414(15) -0.0012(12) 0.0075(11) 0.0022(11)
O15 0.0359(10) 0.0415(11) 0.0597(14) -0.0186(10) -0.0148(10) 0.0086(9)
C61 0.0197(11) 0.0330(13) 0.0429(14) -0.0069(11) -0.0022(10) -0.0053(9)
C62 0.0340(14) 0.0399(15) 0.0453(16) -0.0088(12) -0.0012(12) 0.0023(11)
C63 0.0415(15) 0.0452(16) 0.0425(16) 0.0027(13) -0.0006(12) 0.0019(13)

loop_
_atom_type_symbol
_atom_type_description
_atom_type_scat_dispersion_real
_atom_type_scat_dispersion_imag
_atom_type_scat_source
C C 0.0181 0.0091 'International Tables Vol C Tables 4.2.6.8 and 6.1.1.4'
H H 0.0000 0.0000 'International Tables Vol C Tables 4.2.6.8 and 6.1.1.4'
N N 0.0311 0.0180 'International Tables Vol C Tables 4.2.6.8 and 6.1.1.4'
O O 0.0492 0.0322 'International Tables Vol C Tables 4.2.6.8 and 6.1.1.4'
F F 0.0727 0.0534 'International Tables Vol C Tables 4.2.6.8 and 6.1.1.4'
P P 0.2955 0.4335 'International Tables Vol C Tables 4.2.6.8 and 6.1.1.4'

loop_
_exptl_crystal_face_index_h
_exptl_crystal_face_index_k
_exptl_crystal_face_index_l
_exptl_crystal_face_perp_dist
_exptl_oxdiff_crystal_face_indexfrac_h
_exptl_oxdiff_crystal_face_indexfrac_k
_exptl_oxdiff_crystal_face_indexfrac_l
_exptl_oxdiff_crystal_face_x
_exptl_oxdiff_crystal_face_y
_exptl_oxdiff_crystal_face_z
1 0 -1 0.0411 1.0017 -0.0004 -1.0010 -0.0318 -0.0653 0.0566
-1 0 1 0.0411 -1.0017 0.0004 1.0010 0.0318 0.0653 -0.0566
0 0 1 0.0413 0.0003 -0.0003 0.9999 -0.0328 0.0365 -0.0302
0 0 -1 0.0413 -0.0003 0.0003 -0.9999 0.0328 -0.0365 0.0302
1 1 1 0.2362 1.0042 0.9996 0.9987 -0.0948 0.0852 0.0868
0 -1 0 0.3750 -0.0020 -1.0006 0.0000 -0.0026 -0.0774 -0.0906

loop_
_geom_angle_atom_site_label_1
_geom_angle_atom_site_label_2
_geom_angle_atom_site_label_3
_geom_angle
_geom_angle_site_symmetry_3
F2 P1 F4 93.2(2) .
F2 P1 F3 89.82(19) .
F4 P1 F3 89.17(14) .
F2 P1 F5 177.2(2) .
F4 P1 F5 89.3(3) .
F3 P1 F5 91.5(2) .
F2 P1 F1 88.0(2) .
F4 P1 F1 178.0(2) .
F3 P1 F1 92.45(16) .
F5 P1 F1 89.4(3) .
F2 P1 F6 89.02(16) .
F4 P1 F6 90.45(13) .
F3 P1 F6 178.76(18) .
F5 P1 F6 89.7(2) .
F1 P1 F6 87.96(15) .
F12 P2 F9 92.25(14) .
F12 P2 F11 90.94(17) .
F9 P2 F11 176.66(15) .
F12 P2 F7 90.63(14) .
F9 P2 F7 91.34(12) .
F11 P2 F7 89.62(13) .
F12 P2 F10 90.60(12) .
F9 P2 F10 89.01(12) .
F11 P2 F10 89.96(12) .
F7 P2 F10 178.71(13) .
F12 P2 F8 178.38(14) .
F9 P2 F8 88.77(12) .
F11 P2 F8 88.01(14) .
F7 P2 F8 90.60(13) .
F10 P2 F8 88.17(10) .
F13A P3A F14A 91.71(18) .
F13A P3A F17A 92.27(18) .
F14A P3A F17A 91.77(19) .
F13A P3A F15A 91.23(18) .
F14A P3A F15A 89.39(19) .
F17A P3A F15A 176.28(18) .
F13A P3A F18A 92.1(2) .
F14A P3A F18A 176.1(2) .
F17A P3A F18A 88.89(16) .
F15A P3A F18A 89.72(15) .
F13A P3A F16A 178.4(2) .
F14A P3A F16A 89.35(17) .
F17A P3A F16A 88.89(15) .
F15A P3A F16A 87.59(16) .
F18A P3A F16A 86.86(14) .
F18B P3B F17B 93.9(7) .
F18B P3B F13B 94.2(7) .
F17B P3B F13B 87.2(6) .
F18B P3B F16B 92.7(7) .
F17B P3B F16B 95.7(6) .
F13B P3B F16B 172.4(7) .
F18B P3B F15B 90.7(7) .
F17B P3B F15B 175.1(6) .
F13B P3B F15B 91.2(5) .
F16B P3B F15B 85.4(6) .
F18B P3B F14B 176.8(8) .
F17B P3B F14B 87.7(6) .
F13B P3B F14B 88.6(6) .
F16B P3B F14B 84.5(7) .
F15B P3B F14B 87.7(6) .
C1 O1 C13B 113.9(11) .
C1 O1 C13A 123.0(10) .
C14A O2A C15A 111.6(11) .
C16A O3A C17A 109.6(5) .
C19 O4A C18A 112.4(10) .
C15B O2B C14B 110.0(12) .
C17B O3B C16B 111.3(6) .
C18B O4B C19 110.8(12) .
C7 O5 C20 117.1(2) .
C3 O6 C21 117.40(19) .
C22 O7 C23 113.13(19) .
C25 O8 C24 113.2(2) .
C27 O9 C26 113.1(2) .
C9 O10 C28 117.89(19) .
C30 O11 C29 113.63(18) .
C37 O13 C36 115.3(2) .
C31 N1 C35 116.2(2) .
C42 N2 C38 117.5(2) .
O1 C1 C6 125.0(2) .
O1 C1 C2 114.3(2) .
C6 C1 C2 120.7(3) .
C3 C2 C1 119.3(2) .
O6 C3 C2 124.1(2) .
O6 C3 C4 115.0(2) .
C2 C3 C4 120.9(2) .
C5 C4 C3 119.2(2) .
C4 C5 C6 121.0(2) .
C4 C5 C29 119.3(3) .
C6 C5 C29 119.8(2) .
C1 C6 C5 118.9(2) .
O5 C7 C8 124.2(2) .
O5 C7 C12 115.5(2) .
C8 C7 C12 120.3(2) .
C7 C8 C9 119.3(2) .
O10 C9 C10 124.4(2) .
O10 C9 C8 114.5(2) .
C10 C9 C8 121.1(2) .
C9 C10 C11 118.6(2) .
C12 C11 C10 121.0(2) .
C12 C11 C36 119.9(2) .
C10 C11 C36 119.1(2) .
C11 C12 C7 119.7(2) .
C14A C13A O1 107.8(19) .
O2A C14A C13A 109.8(19) .
O2A C15A C16A 109.4(6) .
O3A C16A C15A 109.6(6) .
O3A C17A C18A 106.8(10) .
O4A C18A C17A 112.9(14) .
O1 C13B C14B 109(2) .
O2B C14B C13B 108(2) .
O2B C15B C16B 110.7(8) .
O3B C16B C15B 110.6(7) .
O3B C17B C18B 111.8(11) .
O4B C18B C17B 104.2(14) .
O4A C19 C20 109.5(3) .
C20 C19 O4B 109.5(3) .
O5 C20 C19 108.4(2) .
O6 C21 C22 107.4(2) .
O7 C22 C21 109.2(2) .
O7 C23 C24 110.2(2) .
O8 C24 C23 107.8(2) .
O8 C25 C26 109.0(2) .
O9 C26 C25 108.7(2) .
O9 C27 C28 109.0(2) .
O10 C28 C27 107.5(2) .
O11 C29 C5 107.7(2) .
O12 C30 O11 123.6(2) .
O12 C30 C31 122.7(2) .
O11 C30 C31 113.7(2) .
N1 C31 C32 124.3(2) .
N1 C31 C30 118.3(2) .
C32 C31 C30 117.4(2) .
C33 C32 C31 118.4(3) .
C34 C33 C32 118.3(3) .
C33 C34 C35 119.2(3) .
N1 C35 C34 123.6(3) .
O13 C36 C11 107.2(2) .
O14 C37 O13 124.3(3) .
O14 C37 C38 123.6(2) .
O13 C37 C38 112.1(2) .
N2 C38 C39 122.6(3) .
N2 C38 C37 118.2(2) .
C39 C38 C37 119.1(3) .
C40 C39 C38 118.8(3) .
C41 C40 C39 119.1(3) .
C40 C41 C42 118.6(3) .
N2 C42 C41 123.5(3) .
C43 N3 C47 121.1(2) .
C43 N3 C48 119.7(2) .
C47 N3 C48 119.1(3) .
C49 N4 C53 120.6(2) .
C49 N4 C54 118.2(2) .
C53 N4 C54 121.2(2) .
N3 C43 C44 121.0(2) .
C43 C44 C45 119.9(3) .
C46 C45 C44 117.8(2) .
C46 C45 C51 121.7(2) .
C44 C45 C51 120.5(2) .
C47 C46 C45 120.5(2) .
N3 C47 C46 119.5(3) .
N4 C49 C50 120.5(2) .
C49 C50 C51 120.1(2) .
C52 C51 C50 117.8(2) .
C52 C51 C45 121.7(2) .
C50 C51 C45 120.5(2) .
C53 C52 C51 119.6(2) .
N4 C53 C52 121.3(2) .
C59 N5 C55 120.2(2) .
C59 N5 C60 119.6(2) .
C55 N5 C60 120.1(2) .
N5 C55 C56 120.8(2) .
C55 C56 C57 120.4(2) .
C58 C57 C56 117.4(2) .
C58 C57 C57 120.9(3) 3_566
C56 C57 C57 121.7(3) 3_566
C59 C58 C57 120.4(2) .
N5 C59 C58 120.9(3) .
O15 C61 C62 121.4(3) .
O15 C61 C63 122.0(3) .
C62 C61 C63 116.5(2) .

loop_
_geom_bond_atom_site_label_1
_geom_bond_atom_site_label_2
_geom_bond_distance
_geom_bond_site_symmetry_2
P1 F2 1.552(3) .
P1 F4 1.555(2) .
P1 F3 1.567(2) .
P1 F5 1.569(3) .
P1 F1 1.583(3) .
P1 F6 1.596(2) .
P2 F12 1.561(2) .
P2 F9 1.5819(19) .
P2 F11 1.595(2) .
P2 F7 1.596(2) .
P2 F10 1.6029(19) .
P2 F8 1.609(2) .
P3A F13A 1.570(3) .
P3A F14A 1.581(3) .
P3A F17A 1.590(2) .
P3A F15A 1.600(3) .
P3A F18A 1.604(2) .
P3A F16A 1.611(3) .
P3B F18B 1.498(12) .
P3B F17B 1.552(10) .
P3B F13B 1.576(10) .
P3B F16B 1.623(11) .
P3B F15B 1.626(9) .
P3B F14B 1.646(11) .
O1 C1 1.362(4) .
O1 C13B 1.37(3) .
O1 C13A 1.50(3) .
O2A C14A 1.41(2) .
O2A C15A 1.419(11) .
O3A C16A 1.421(9) .
O3A C17A 1.426(8) .
O4A C19 1.330(6) .
O4A C18A 1.39(3) .
O2B C15B 1.429(12) .
O2B C14B 1.44(2) .
O3B C17B 1.421(10) .
O3B C16B 1.430(9) .
O4B C18B 1.45(2) .
O4B C19 1.540(6) .
O5 C7 1.369(3) .
O5 C20 1.436(3) .
O6 C3 1.366(3) .
O6 C21 1.430(3) .
O7 C22 1.410(3) .
O7 C23 1.432(3) .
O8 C25 1.420(3) .
O8 C24 1.427(3) .
O9 C27 1.405(3) .
O9 C26 1.428(3) .
O10 C9 1.367(3) .
O10 C28 1.428(3) .
O11 C30 1.339(3) .
O11 C29 1.458(3) .
O12 C30 1.205(3) .
O13 C37 1.338(3) .
O13 C36 1.456(3) .
O14 C37 1.209(3) .
N1 C31 1.336(3) .
N1 C35 1.337(3) .
N2 C42 1.333(4) .
N2 C38 1.344(4) .
C1 C6 1.392(4) .
C1 C2 1.398(3) .
C2 C3 1.377(4) .
C3 C4 1.402(3) .
C4 C5 1.381(4) .
C5 C6 1.396(4) .
C5 C29 1.509(3) .
C7 C8 1.387(4) .
C7 C12 1.401(3) .
C8 C9 1.398(4) .
C9 C10 1.392(3) .
C10 C11 1.400(4) .
C11 C12 1.381(4) .
C11 C36 1.510(3) .
C13A C14A 1.49(3) .
C15A C16A 1.520(10) .
C17A C18A 1.47(2) .
C13B C14B 1.47(3) .
C15B C16B 1.483(13) .
C17B C18B 1.57(3) .
C19 C20 1.497(4) .
C21 C22 1.499(3) .
C23 C24 1.501(4) .
C25 C26 1.503(4) .
C27 C28 1.504(4) .
C30 C31 1.499(3) .
C31 C32 1.389(3) .
C32 C33 1.383(4) .
C33 C34 1.376(5) .
C34 C35 1.388(4) .
C37 C38 1.494(4) .
C38 C39 1.389(3) .
C39 C40 1.383(5) .
C40 C41 1.372(5) .
C41 C42 1.387(4) .
N3 C43 1.338(4) .
N3 C47 1.353(3) .
N3 C48 1.479(4) .
N4 C49 1.346(3) .
N4 C53 1.348(3) .
N4 C54 1.474(3) .
C43 C44 1.370(4) .
C44 C45 1.392(3) .
C45 C46 1.391(4) .
C45 C51 1.481(4) .
C46 C47 1.380(4) .
C49 C50 1.374(4) .
C50 C51 1.404(3) .
C51 C52 1.395(3) .
C52 C53 1.373(4) .
N5 C59 1.334(4) .
N5 C55 1.344(4) .
N5 C60 1.483(3) .
C55 C56 1.372(4) .
C56 C57 1.388(3) .
C57 C58 1.384(4) .
C57 C57 1.485(5) 3_566
C58 C59 1.376(4) .
O15 C61 1.213(3) .
C61 C62 1.496(4) .
C61 C63 1.498(4) .
